data_7129421
loop_
_publ_author_name
'Gimeno-Fonquernie, Pol'
'Liang, W.'
'Albalad, Jorge'
'Kuznicki, Andrew'
'Price, Jason'
'Bloch, Eric D.'
'Doonan, Christian J.'
'Sumby, Christopher J.'

_publ_section_title
;
 Templated synthesis of zirconium(IV)-based metal-organic layers (MOLs)
 with accessible chelating sites
;
_journal_name_full 'Chemical Communications'
_journal_paper_doi 10.1039/D1CC06443F
_journal_year 2022
_chemical_formula_moiety 'C18 H12 Cu2 I2 N8 O16 Zr3'
_chemical_formula_sum 'C18 H12 Cu2 I2 N8 O16 Zr3'
_chemical_formula_weight 1250.90
_chemical_name_common UAM-2
_space_group_crystal_system tetragonal
_space_group_IT_number 139
_space_group_name_Hall '-I 4 2'
_space_group_name_H-M_alt 'I 4/m m m'
_atom_sites_solution_hydrogens geom
_atom_sites_solution_primary direct
_audit_creation_date 2021-08-30
_audit_creation_method
;
Olex2 1.3
(compiled 2020.11.12 svn.r5f609507 for OlexSys, GUI svn.r6272)
;
_audit_update_record
;
2021-11-01 deposited with the CCDC.	2021-12-17 downloaded from the CCDC.
;
_cell_angle_alpha 90
_cell_angle_beta 90
_cell_angle_gamma 90
_cell_formula_units_Z 8
_cell_length_a 22.738(3)
_cell_length_b 22.738(3)
_cell_length_c 28.593(6)
_cell_measurement_reflns_used 95189
_cell_measurement_temperature 100
_cell_measurement_theta_max 29.076
_cell_measurement_theta_min 1.144
_cell_volume 14783(4)
_computing_cell_refinement 'AS QEGUI'
_computing_data_collection 'XDS (Kabsch, 2010)'
_computing_data_reduction 'XDS (Kabsch, 2010)'
_computing_molecular_graphics 'Olex2 1.3 (Dolomanov et al., 2009)'
_computing_publication_material 'Olex2 1.3 (Dolomanov et al., 2009)'
_computing_structure_refinement 'SHELXL 2018/3 (Sheldrick, 2015)'
_computing_structure_solution 'SHELXS  (Sheldrick, 2008)'
_diffrn_ambient_temperature 100
_diffrn_detector_area_resol_mean '13.3 (Dectris Eiger detectors)'
_diffrn_measured_fraction_theta_full 0.978
_diffrn_measured_fraction_theta_max 0.872
_diffrn_measurement_device_type
;
N. P. Cowieson, D. Aragao, M. Clift, D. J. Ericsson, C. Gee, 
S. J. Harrop, N. Mudie, S. Panjikar, J. R. Price, A. Riboldi-
Tunnicliffe, R. Williamson and T. Caradoc-Davies, MX1: a 
bending-magnet crystallography beamline serving both chemical 
and macromolecular crystallography communities at the 
Australian Synchrotron, J. Synchrotron Rad. (2015). 22, 187-190.
;
_diffrn_measurement_method 'Omega Scan'
_diffrn_radiation_monochromator 'Silicon Double Crystal'
_diffrn_radiation_type Synchrotron
_diffrn_radiation_wavelength 0.71073
_diffrn_reflns_av_R_equivalents 0.0280
_diffrn_reflns_av_unetI/netI 0.0080
_diffrn_reflns_Laue_measured_fraction_full 0.978
_diffrn_reflns_Laue_measured_fraction_max 0.872
_diffrn_reflns_limit_h_max 30
_diffrn_reflns_limit_h_min -30
_diffrn_reflns_limit_k_max 30
_diffrn_reflns_limit_k_min -31
_diffrn_reflns_limit_l_max 39
_diffrn_reflns_limit_l_min -38
_diffrn_reflns_number 95189
_diffrn_reflns_point_group_measured_fraction_full 0.978
_diffrn_reflns_point_group_measured_fraction_max 0.872
_diffrn_reflns_theta_full 27.000
_diffrn_reflns_theta_max 29.076
_diffrn_reflns_theta_min 1.144
_diffrn_source 'MX1 Beamline Australian Synchrotron'
_diffrn_standards_number 0
_exptl_absorpt_coefficient_mu 1.846
_exptl_absorpt_correction_type multi-scan
_exptl_absorpt_process_details 'XDS (Kabsch, 2010)'
_exptl_crystal_colour 'clear yellowish colourless'
_exptl_crystal_colour_lustre clear
_exptl_crystal_colour_modifier yellowish
_exptl_crystal_colour_primary colourless
_exptl_crystal_density_diffrn 1.124
_exptl_crystal_description block
_exptl_crystal_F_000 4704
_exptl_crystal_size_max 0.03
_exptl_crystal_size_mid 0.03
_exptl_crystal_size_min 0.03
_refine_diff_density_max 1.354
_refine_diff_density_min -2.369
_refine_diff_density_rms 0.185
_refine_ls_extinction_method none
_refine_ls_goodness_of_fit_ref 1.079
_refine_ls_hydrogen_treatment constr
_refine_ls_matrix_type full
_refine_ls_number_parameters 125
_refine_ls_number_reflns 4771
_refine_ls_number_restraints 0
_refine_ls_restrained_S_all 1.079
_refine_ls_R_factor_all 0.0751
_refine_ls_R_factor_gt 0.0740
_refine_ls_shift/su_max 0.000
_refine_ls_shift/su_mean 0.000
_refine_ls_structure_factor_coef Fsqd
_refine_ls_weighting_details 'w=1/[\s^2^(Fo^2^)+(0.1355P)^2^+140.7758P] where P=(Fo^2^+2Fc^2^)/3'
_refine_ls_weighting_scheme calc
_refine_ls_wR_factor_gt 0.2295
_refine_ls_wR_factor_ref 0.2306
_reflns_Friedel_coverage 0.000
_reflns_number_gt 4573
_reflns_number_total 4771
_reflns_threshold_expression 'I > 2\s(I)'
_cod_data_source_file d1cc06443f2.cif
_cod_data_source_block uam-2
_cod_depositor_comments
;
The following automatic conversions were performed:

data item '_exptl_absorpt_correction_type' value 'Multi-Scan' was
changed to 'multi-scan' in accordance with the
/home/data/users/saulius/crontab/automatic-downloads/rss-feeds/RSC/lib/dictionaries/cif_core.dic
dictionary named 'cif_core.dic' version 2.4.2 last updated on
2011-04-26.

Automatic conversion script
Id: cif_fix_values 7556 2019-12-06 15:28:31Z antanas 
;
_cod_original_cell_volume 14783(5)
_cod_database_code 7129421
_shelx_shelxl_version_number 2018/3
_shelx_space_group_comment
;
The symmetry employed for this shelxl refinement is uniquely defined
by the following loop, which should always be used as a source of
symmetry information in preference to the above space-group names.
They are only intended as comments.
;
_diffrn_measurement_detector_type 'Dectris Eiger2 9M'
_olex2_refinement_description
;
1. Fixed Uiso
 At 1.2 times of:
  All C(H) groups, All C(H,H) groups
2.a Secondary CH2 refined with riding coordinates:
 C1(H1A,H1B)
2.b Aromatic/amide H refined with riding coordinates:
 C13(H13), C15(H15)
;
_smtbx_masks_special_details
;
A solvent mask was calculated and 4310 electrons were 
found in a volume of 9807\%A^3^ in 1 void per unit cell. 
This is consistent with the presence of 
1[Zr6C12H16O32] per Unit Cell 
which account for 4672 electrons 
per unit cell.
;
_smtbx_masks_void_probe_radius 1.2
_smtbx_masks_void_truncation_radius 1.2
_olex2_submission_special_instructions 'No special instructions were received'

loop_
_space_group_symop_operation_xyz
'x, y, z'
'-y, x, z'
'-x, -y, z'
'y, -x, z'
'x, -y, -z'
'-x, y, -z'
'y, x, -z'
'-y, -x, -z'
'x+1/2, y+1/2, z+1/2'
'-y+1/2, x+1/2, z+1/2'
'-x+1/2, -y+1/2, z+1/2'
'y+1/2, -x+1/2, z+1/2'
'x+1/2, -y+1/2, -z+1/2'
'-x+1/2, y+1/2, -z+1/2'
'y+1/2, x+1/2, -z+1/2'
'-y+1/2, -x+1/2, -z+1/2'
'-x, -y, -z'
'y, -x, -z'
'x, y, -z'
'-y, x, -z'
'-x, y, z'
'x, -y, z'
'-y, -x, z'
'y, x, z'
'-x+1/2, -y+1/2, -z+1/2'
'y+1/2, -x+1/2, -z+1/2'
'x+1/2, y+1/2, -z+1/2'
'-y+1/2, x+1/2, -z+1/2'
'-x+1/2, y+1/2, z+1/2'
'x+1/2, -y+1/2, z+1/2'
'-y+1/2, -x+1/2, z+1/2'
'y+1/2, x+1/2, z+1/2'

loop_
_atom_site_label
_atom_site_type_symbol
_atom_site_fract_x
_atom_site_fract_y
_atom_site_fract_z
_atom_site_U_iso_or_equiv
_atom_site_adp_type
_atom_site_occupancy
_atom_site_site_symmetry_order
_atom_site_calc_flag
_atom_site_refinement_flags_posn
_atom_site_refinement_flags_adp
_atom_site_refinement_flags_occupancy
_atom_site_disorder_assembly
_atom_site_disorder_group
Zr1 Zr 0.000000 0.39191(4) 0.000000 0.0269(2) Uani 1 4 d S T P . .
C1 C -0.1659(2) 0.1659(2) 0.1403(3) 0.0380(15) Uani 1 2 d S T P . .
H1A H -0.156029 0.156027 0.172350 0.046 Uiso 1 2 calc R U P . .
H1B H -0.141865 0.141868 0.119727 0.046 Uiso 1 2 calc R U P . .
Zr2 Zr 0.07758(3) 0.500000 0.06171(3) 0.0382(2) Uani 1 2 d S T P . .
Cu3 Cu -0.24003(4) 0.24003(4) 0.20821(3) 0.0427(3) Uani 1 2 d S T P . .
I4 I -0.31821(2) 0.31821(2) 0.22403(2) 0.0839(3) Uani 1 2 d S T P . .
N11 N -0.15398(19) 0.22796(19) 0.13174(16) 0.0376(9) Uani 1 1 d . . . . .
N12 N -0.1775(2) 0.2682(2) 0.16158(17) 0.0461(11) Uani 1 1 d . . . . .
C13 C -0.1600(3) 0.3198(3) 0.1439(2) 0.0541(16) Uani 1 1 d . . . . .
H13 H -0.171288 0.356263 0.155459 0.065 Uiso 1 1 calc R U . . .
C14 C -0.1227(3) 0.3118(2) 0.1059(2) 0.0423(11) Uani 1 1 d . . . . .
C15 C -0.1202(2) 0.2528(2) 0.09858(19) 0.0399(11) Uani 1 1 d . . . . .
H15 H -0.099199 0.233393 0.075276 0.048 Uiso 1 1 calc R U . . .
C16 C -0.0932(3) 0.3586(2) 0.0788(2) 0.0437(12) Uani 1 1 d . . . . .
O17 O -0.1069(2) 0.41108(18) 0.08802(17) 0.0585(12) Uani 1 1 d . . . . .
O18 O -0.05876(17) 0.34153(17) 0.04649(13) 0.0389(8) Uani 1 1 d . . . . .
O21 O 0.000000 0.4466(3) 0.0618(4) 0.075(3) Uani 1 2 d S T P . .
O22 O 0.0784(5) 0.4471(4) 0.000000 0.094(4) Uani 1 2 d S T P . .
O23 O 0.0691(5) 0.500000 0.1377(2) 0.086(3) Uani 1 2 d S T P . .
O24 O 0.1741(3) 0.500000 0.0575(4) 0.082(3) Uani 1 2 d S T P . .

loop_
_atom_site_aniso_label
_atom_site_aniso_U_11
_atom_site_aniso_U_22
_atom_site_aniso_U_33
_atom_site_aniso_U_23
_atom_site_aniso_U_13
_atom_site_aniso_U_12
Zr1 0.0274(4) 0.0277(4) 0.0257(4) 0.000 0.000 0.000
C1 0.0330(19) 0.0330(19) 0.048(4) -0.004(2) 0.004(2) -0.011(3)
Zr2 0.0413(4) 0.0306(3) 0.0427(4) 0.000 -0.0166(3) 0.000
Cu3 0.0494(4) 0.0494(4) 0.0294(4) -0.0086(3) 0.0086(3) -0.0150(4)
I4 0.1050(5) 0.1050(5) 0.0418(4) 0.0007(2) -0.0007(2) 0.0462(5)
N11 0.037(2) 0.0348(19) 0.041(2) -0.0014(18) 0.0105(18) -0.0105(17)
N12 0.061(3) 0.039(2) 0.038(2) -0.0096(19) 0.018(2) -0.014(2)
C13 0.065(4) 0.043(3) 0.054(3) -0.016(3) 0.026(3) -0.025(3)
C14 0.045(3) 0.038(2) 0.044(3) -0.007(2) 0.011(2) -0.009(2)
C15 0.038(2) 0.048(3) 0.034(2) -0.003(2) 0.007(2) -0.012(2)
C16 0.053(3) 0.035(2) 0.044(3) -0.001(2) 0.018(2) -0.006(2)
O17 0.074(3) 0.039(2) 0.063(3) -0.0061(19) 0.036(2) -0.011(2)
O18 0.0438(19) 0.0394(18) 0.0336(17) 0.0010(15) 0.0075(15) -0.0018(15)
O21 0.039(3) 0.037(3) 0.151(8) -0.045(4) 0.000 0.000
O22 0.149(9) 0.087(5) 0.047(3) 0.000 0.000 -0.090(6)
O23 0.186(10) 0.042(3) 0.030(3) 0.000 -0.018(4) 0.000
O24 0.033(3) 0.065(4) 0.149(9) 0.000 -0.025(4) 0.000

loop_
_atom_type_symbol
_atom_type_description
_atom_type_scat_dispersion_real
_atom_type_scat_dispersion_imag
_atom_type_scat_source
C C 0.0033 0.0016 'International Tables Vol C Tables 4.2.6.8 and 6.1.1.4'
H H 0.0000 0.0000 'International Tables Vol C Tables 4.2.6.8 and 6.1.1.4'
Cu Cu 0.3201 1.2651 'International Tables Vol C Tables 4.2.6.8 and 6.1.1.4'
I I -0.4742 1.8119 'International Tables Vol C Tables 4.2.6.8 and 6.1.1.4'
N N 0.0061 0.0033 'International Tables Vol C Tables 4.2.6.8 and 6.1.1.4'
O O 0.0106 0.0060 'International Tables Vol C Tables 4.2.6.8 and 6.1.1.4'
Zr Zr -2.9673 0.5597 'International Tables Vol C Tables 4.2.6.8 and 6.1.1.4'

loop_
_geom_angle_atom_site_label_1
_geom_angle_atom_site_label_2
_geom_angle_atom_site_label_3
_geom_angle
_geom_angle_site_symmetry_1
_geom_angle_site_symmetry_3
_geom_angle_publ_flag
Zr2 Zr1 Zr2 60.50(3) 3_565 17_565 ?
Zr2 Zr1 Zr2 60.51(3) 19 . ?
Zr2 Zr1 Zr2 90.86(3) 17_565 . ?
Zr2 Zr1 Zr2 60.49(3) 3_565 . ?
Zr2 Zr1 Zr2 60.49(3) 19 17_565 ?
Zr2 Zr1 Zr2 90.86(3) 3_565 19 ?
O18 Zr1 Zr2 75.86(10) . 3_565 ?
O18 Zr1 Zr2 166.73(10) 19 . ?
O18 Zr1 Zr2 111.29(10) . 17_565 ?
O18 Zr1 Zr2 111.47(10) 21 3_565 ?
O18 Zr1 Zr2 111.29(10) 21 19 ?
O18 Zr1 Zr2 111.29(10) 19 3_565 ?
O18 Zr1 Zr2 111.29(10) 6 . ?
O18 Zr1 Zr2 166.73(10) 6 3_565 ?
O18 Zr1 Zr2 111.47(10) . . ?
O18 Zr1 Zr2 111.47(10) 19 19 ?
O18 Zr1 Zr2 75.86(10) 19 17_565 ?
O18 Zr1 Zr2 166.73(10) . 19 ?
O18 Zr1 Zr2 75.86(10) 6 19 ?
O18 Zr1 Zr2 166.73(10) 21 17_565 ?
O18 Zr1 Zr2 75.86(10) 21 . ?
O18 Zr1 Zr2 111.47(10) 6 17_565 ?
O18 Zr1 O18 117.4(2) . 6 ?
O18 Zr1 O18 74.6(2) . 21 ?
O18 Zr1 O18 74.1(2) . 19 ?
O18 Zr1 O18 74.1(2) 21 6 ?
O18 Zr1 O18 74.6(2) 19 6 ?
O18 Zr1 O18 117.4(2) 19 21 ?
O21 Zr1 Zr2 35.33(12) . . ?
O21 Zr1 Zr2 35.33(12) 19 17_565 ?
O21 Zr1 Zr2 90.5(2) 19 3_565 ?
O21 Zr1 Zr2 90.5(2) . 17_565 ?
O21 Zr1 Zr2 90.5(2) 19 . ?
O21 Zr1 Zr2 35.33(12) . 3_565 ?
O21 Zr1 Zr2 35.33(12) 19 19 ?
O21 Zr1 Zr2 90.5(2) . 19 ?
O21 Zr1 O18 142.36(11) 19 . ?
O21 Zr1 O18 78.8(2) . 21 ?
O21 Zr1 O18 142.36(11) 19 21 ?
O21 Zr1 O18 78.8(2) . . ?
O21 Zr1 O18 78.8(2) 19 6 ?
O21 Zr1 O18 142.36(11) . 6 ?
O21 Zr1 O18 78.8(2) 19 19 ?
O21 Zr1 O18 142.36(11) . 19 ?
O21 Zr1 O21 109.8(5) . 19 ?
O21 Zr1 O22 70.7(2) . 21 ?
O21 Zr1 O22 70.7(2) 19 21 ?
O21 Zr1 O22 70.7(2) . . ?
O21 Zr1 O22 70.7(2) 19 . ?
O22 Zr1 Zr2 90.5(3) 21 19 ?
O22 Zr1 Zr2 35.33(16) . 19 ?
O22 Zr1 Zr2 35.33(16) . . ?
O22 Zr1 Zr2 35.33(16) 21 3_565 ?
O22 Zr1 Zr2 35.33(16) 21 17_565 ?
O22 Zr1 Zr2 90.5(3) . 3_565 ?
O22 Zr1 Zr2 90.5(3) . 17_565 ?
O22 Zr1 Zr2 90.5(3) 21 . ?
O22 Zr1 O18 142.59(11) 21 21 ?
O22 Zr1 O18 78.7(3) 21 19 ?
O22 Zr1 O18 142.59(11) . 19 ?
O22 Zr1 O18 142.59(11) 21 6 ?
O22 Zr1 O18 142.59(11) . . ?
O22 Zr1 O18 78.7(3) 21 . ?
O22 Zr1 O18 78.7(3) . 6 ?
O22 Zr1 O18 78.7(3) . 21 ?
O22 Zr1 O22 109.7(7) 21 . ?
H1A C1 H1B 108.3 . . ?
N11 C1 H1A 109.8 23 . ?
N11 C1 H1A 109.8 . . ?
N11 C1 H1B 109.8 . . ?
N11 C1 H1B 109.8 23 . ?
N11 C1 N11 109.3(6) . 23 ?
Zr1 Zr2 Zr1 89.14(3) . 17_565 ?
Zr1 Zr2 Zr2 59.755(14) 17_565 3_565 ?
Zr1 Zr2 Zr2 59.747(15) . 19 ?
Zr1 Zr2 Zr2 59.755(13) . 3_565 ?
Zr1 Zr2 Zr2 59.748(15) 17_565 19 ?
Zr2 Zr2 Zr2 90.0 3_565 19 ?
O17 Zr2 Zr1 160.92(11) 21 17_565 ?
O17 Zr2 Zr1 71.85(11) 21 . ?
O17 Zr2 Zr1 160.92(11) 3_565 . ?
O17 Zr2 Zr1 71.84(11) 3_565 17_565 ?
O17 Zr2 Zr2 107.20(14) 3_565 3_565 ?
O17 Zr2 Zr2 109.45(13) 21 19 ?
O17 Zr2 Zr2 109.45(13) 3_565 19 ?
O17 Zr2 Zr2 107.20(14) 21 3_565 ?
O17 Zr2 O17 127.1(2) 3_565 21 ?
O21 Zr2 Zr1 35.7(2) . . ?
O21 Zr2 Zr1 89.1(2) 3_565 . ?
O21 Zr2 Zr1 89.1(2) . 17_565 ?
O21 Zr2 Zr1 35.7(2) 3_565 17_565 ?
O21 Zr2 Zr2 90.1(3) 3_565 19 ?
O21 Zr2 Zr2 34.56(14) 3_565 3_565 ?
O21 Zr2 Zr2 90.1(3) . 19 ?
O21 Zr2 Zr2 34.56(14) . 3_565 ?
O21 Zr2 O17 74.7(2) . 21 ?
O21 Zr2 O17 74.7(2) 3_565 3_565 ?
O21 Zr2 O17 138.7(2) 3_565 21 ?
O21 Zr2 O17 138.7(2) . 3_565 ?
O21 Zr2 O21 69.1(3) 3_565 . ?
O21 Zr2 O23 85.8(4) . . ?
O21 Zr2 O23 85.8(4) 3_565 . ?
O21 Zr2 O24 145.33(14) . . ?
O21 Zr2 O24 145.33(14) 3_565 . ?
O22 Zr2 Zr1 89.0(3) . 17_565 ?
O22 Zr2 Zr1 36.2(2) . . ?
O22 Zr2 Zr1 36.2(2) 5_565 17_565 ?
O22 Zr2 Zr1 89.0(3) 5_565 . ?
O22 Zr2 Zr2 90.5(3) . 3_565 ?
O22 Zr2 Zr2 34.3(2) 5_565 19 ?
O22 Zr2 Zr2 34.3(2) . 19 ?
O22 Zr2 Zr2 90.5(3) 5_565 3_565 ?
O22 Zr2 O17 141.0(2) . 3_565 ?
O22 Zr2 O17 76.6(3) . 21 ?
O22 Zr2 O17 76.6(3) 5_565 3_565 ?
O22 Zr2 O17 141.0(2) 5_565 21 ?
O22 Zr2 O21 71.8(3) . . ?
O22 Zr2 O21 109.1(4) . 3_565 ?
O22 Zr2 O21 109.1(4) 5_565 . ?
O22 Zr2 O21 71.8(3) 5_565 3_565 ?
O22 Zr2 O22 68.6(4) . 5_565 ?
O22 Zr2 O23 145.46(18) . . ?
O22 Zr2 O23 145.46(18) 5_565 . ?
O22 Zr2 O24 86.9(4) . . ?
O22 Zr2 O24 86.9(4) 5_565 . ?
O23 Zr2 Zr1 117.2(2) . 17_565 ?
O23 Zr2 Zr1 117.2(2) . . ?
O23 Zr2 Zr2 84.9(3) . 3_565 ?
O23 Zr2 Zr2 174.9(3) . 19 ?
O23 Zr2 O17 72.20(17) . 21 ?
O23 Zr2 O17 72.20(17) . 3_565 ?
O23 Zr2 O24 98.2(4) . . ?
O24 Zr2 Zr1 118.39(18) . 17_565 ?
O24 Zr2 Zr1 118.39(18) . . ?
O24 Zr2 Zr2 176.9(3) . 3_565 ?
O24 Zr2 Zr2 86.9(3) . 19 ?
O24 Zr2 O17 73.91(18) . 21 ?
O24 Zr2 O17 73.91(18) . 3_565 ?
Cu3 Cu3 I4 59.04(5) 25_455 25_455 ?
Cu3 Cu3 I4 64.79(5) 25_455 . ?
I4 Cu3 I4 123.83(4) . 25_455 ?
N12 Cu3 Cu3 134.22(14) . 25_455 ?
N12 Cu3 Cu3 134.22(14) 23 25_455 ?
N12 Cu3 I4 112.35(15) 23 . ?
N12 Cu3 I4 106.26(17) . 25_455 ?
N12 Cu3 I4 112.35(16) . . ?
N12 Cu3 I4 106.26(17) 23 25_455 ?
N12 Cu3 N12 90.6(3) 23 . ?
Cu3 I4 Cu3 56.17(4) . 25_455 ?
N12 N11 C1 118.2(5) . . ?
C15 N11 C1 129.1(5) . . ?
C15 N11 N12 112.6(4) . . ?
N11 N12 Cu3 118.0(3) . . ?
C13 N12 Cu3 136.5(4) . . ?
C13 N12 N11 103.6(4) . . ?
N12 C13 H13 124.4 . . ?
N12 C13 C14 111.3(5) . . ?
C14 C13 H13 124.4 . . ?
C13 C14 C16 126.3(5) . . ?
C15 C14 C13 106.0(5) . . ?
C15 C14 C16 127.7(5) . . ?
N11 C15 C14 106.3(5) . . ?
N11 C15 H15 126.8 . . ?
C14 C15 H15 126.8 . . ?
O17 C16 C14 117.4(5) . . ?
O17 C16 O18 126.3(5) . . ?
O18 C16 C14 116.1(5) . . ?
C16 O17 Zr2 134.8(4) . 3_565 ?
C16 O18 Zr1 130.7(3) . . ?
Zr2 O21 Zr1 109.0(3) 3_565 . ?
Zr2 O21 Zr1 109.0(3) . . ?
Zr2 O21 Zr2 110.9(3) . 3_565 ?
Zr2 O22 Zr1 108.5(3) 19 . ?
Zr2 O22 Zr1 108.5(3) . . ?
Zr2 O22 Zr2 111.4(4) 19 . ?

loop_
_geom_bond_atom_site_label_1
_geom_bond_atom_site_label_2
_geom_bond_distance
_geom_bond_site_symmetry_2
_geom_bond_publ_flag
Zr1 Zr2 3.5022(9) 3_565 ?
Zr1 Zr2 3.5022(9) 17_565 ?
Zr1 Zr2 3.5022(9) 19 ?
Zr1 Zr2 3.5022(9) . ?
Zr1 O18 2.206(4) . ?
Zr1 O18 2.206(4) 6 ?
Zr1 O18 2.206(4) 19 ?
Zr1 O18 2.206(4) 21 ?
Zr1 O21 2.160(8) . ?
Zr1 O21 2.160(8) 19 ?
Zr1 O22 2.179(7) 21 ?
Zr1 O22 2.179(7) . ?
C1 H1A 0.9700 . ?
C1 H1B 0.9700 . ?
C1 N11 1.458(6) . ?
C1 N11 1.458(6) 23 ?
Zr2 Zr2 3.5290(17) 19 ?
Zr2 Zr2 3.5282(16) 3_565 ?
Zr2 O17 2.258(4) 21 ?
Zr2 O17 2.258(4) 3_565 ?
Zr2 O21 2.142(4) 3_565 ?
Zr2 O21 2.142(4) . ?
Zr2 O22 2.136(5) . ?
Zr2 O22 2.136(5) 5_565 ?
Zr2 O23 2.182(6) . ?
Zr2 O24 2.198(7) . ?
Cu3 Cu3 2.4743(18) 25_455 ?
Cu3 I4 2.5542(14) . ?
Cu3 I4 2.6946(14) 25_455 ?
Cu3 N12 2.052(5) 23 ?
Cu3 N12 2.052(5) . ?
N11 N12 1.360(6) . ?
N11 C15 1.345(6) . ?
N12 C13 1.338(7) . ?
C13 H13 0.9300 . ?
C13 C14 1.389(8) . ?
C14 C15 1.359(8) . ?
C14 C16 1.476(7) . ?
C15 H15 0.9300 . ?
C16 O17 1.262(7) . ?
C16 O18 1.273(7) . ?

loop_
_geom_torsion_atom_site_label_1
_geom_torsion_atom_site_label_2
_geom_torsion_atom_site_label_3
_geom_torsion_atom_site_label_4
_geom_torsion
_geom_torsion_site_symmetry_1
_geom_torsion_site_symmetry_2
_geom_torsion_site_symmetry_3
_geom_torsion_site_symmetry_4
_geom_torsion_publ_flag
C1 N11 N12 Cu3 -11.5(7) . . . . ?
C1 N11 N12 C13 -178.6(6) . . . . ?
C1 N11 C15 C14 -179.0(6) . . . . ?
Cu3 N12 C13 C14 -167.8(5) . . . . ?
N11 C1 N11 N12 68.3(8) 23 . . . ?
N11 C1 N11 C15 -114.6(6) 23 . . . ?
N11 N12 C13 C14 -4.4(8) . . . . ?
N12 N11 C15 C14 -1.8(7) . . . . ?
N12 C13 C14 C15 3.6(8) . . . . ?
N12 C13 C14 C16 -177.6(6) . . . . ?
C13 C14 C15 N11 -1.0(7) . . . . ?
C13 C14 C16 O17 -6.9(10) . . . . ?
C13 C14 C16 O18 177.1(6) . . . . ?
C14 C16 O17 Zr2 178.2(4) . . . 3_565 ?
C14 C16 O18 Zr1 -175.0(4) . . . . ?
C15 N11 N12 Cu3 170.9(4) . . . . ?
C15 N11 N12 C13 3.8(7) . . . . ?
C15 C14 C16 O17 171.7(6) . . . . ?
C15 C14 C16 O18 -4.3(10) . . . . ?
C16 C14 C15 N11 -179.9(6) . . . . ?
O17 C16 O18 Zr1 9.4(10) . . . . ?
O18 C16 O17 Zr2 -6.2(11) . . . 3_565 ?

loop_
_smtbx_masks_void_nr
_smtbx_masks_void_average_x
_smtbx_masks_void_average_y
_smtbx_masks_void_average_z
_smtbx_masks_void_volume
_smtbx_masks_void_count_electrons
_smtbx_masks_void_content
1 -0.910 -0.359 -0.596 9806.9 4309.6 '8 Zr6C12H16O32'
